data_2208295
loop_
_publ_author_name
'Sheng-Li Li'
'Hoong-Kun Fun'
'Suchada Chantrapromma'
'Jie-Ying Wu'
'Yu-Peng Tian'

_publ_section_title
;
 Cobalt mercury tetraselenocyanate, CoHg(SeCN)~4~
;
_journal_coeditor_code CI6759
_journal_issue 3
_journal_name_full 'Acta Crystallographica Section E'
_journal_page_first i47
_journal_page_last i49
_journal_paper_doi 10.1107/S1600536806004259
_journal_volume 62
_journal_year 2006
_chemical_formula_iupac 'Co Hg (Se C N)4'
_chemical_formula_moiety 'C4 Co Hg N4 Se4'
_chemical_formula_sum 'C4 Co Hg N4 Se4'
_chemical_formula_weight 679.44
_chemical_melting_point 500.6
_chemical_name_common
;
Cobalt mercury tetraselenocyanate
;
_chemical_name_systematic
;
Cobalt mercury tetraselenocyanate
;
_space_group_IT_number 82
_symmetry_cell_setting tetragonal
_symmetry_space_group_name_Hall 'I -4'
_symmetry_space_group_name_H-M 'I -4'
_atom_sites_solution_hydrogens geom
_atom_sites_solution_primary direct
_atom_sites_solution_secondary difmap
_audit_creation_method SHELXL-97
_cell_angle_alpha 90.00
_cell_angle_beta 90.00
_cell_angle_gamma 90.00
_cell_formula_units_Z 2
_cell_length_a 11.281(3)
_cell_length_b 11.281(3)
_cell_length_c 4.6207(12)
_cell_measurement_reflns_used 1547
_cell_measurement_temperature 213(2)
_cell_measurement_theta_max 25.98
_cell_measurement_theta_min 3.61
_cell_volume 588.0(3)
_computing_cell_refinement 'SAINT (Siemens, 1996)'
_computing_data_collection 'SMART (Siemens, 1996)'
_computing_data_reduction SAINT
_computing_molecular_graphics SHELXTL
_computing_publication_material
;
SHELXTL and PLATON (Spek, 2003)
;
_computing_structure_refinement SHELXTL
_computing_structure_solution 'SHELXTL (Sheldrick, 1997)'
_diffrn_ambient_temperature 297(2)
_diffrn_detector_area_resol_mean 8.33
_diffrn_measured_fraction_theta_full 0.994
_diffrn_measured_fraction_theta_max 0.994
_diffrn_measurement_device_type
;
Siemens SMART CCD area-detector
;
_diffrn_measurement_method \w
_diffrn_radiation_monochromator graphite
_diffrn_radiation_source 'fine-focus sealed tube'
_diffrn_radiation_type MoK\a
_diffrn_radiation_wavelength 0.71073
_diffrn_reflns_av_R_equivalents 0.0832
_diffrn_reflns_av_sigmaI/netI 0.0829
_diffrn_reflns_limit_h_max 13
_diffrn_reflns_limit_h_min -9
_diffrn_reflns_limit_k_max 13
_diffrn_reflns_limit_k_min -13
_diffrn_reflns_limit_l_max 5
_diffrn_reflns_limit_l_min -5
_diffrn_reflns_number 1547
_diffrn_reflns_theta_full 25.98
_diffrn_reflns_theta_max 25.98
_diffrn_reflns_theta_min 3.61
_diffrn_standards_number 0
_exptl_absorpt_coefficient_mu 26.794
_exptl_absorpt_correction_T_max 0.0402
_exptl_absorpt_correction_T_min 0.0094
_exptl_absorpt_correction_type numerical
_exptl_absorpt_process_details '(SMART; Siemens, 1996)'
_exptl_crystal_colour 'dark red'
_exptl_crystal_density_diffrn 3.838
_exptl_crystal_density_method 'not measured'
_exptl_crystal_description Block
_exptl_crystal_F_000 590
_exptl_crystal_size_max 0.40
_exptl_crystal_size_mid 0.16
_exptl_crystal_size_min 0.12
_refine_diff_density_max 1.574
_refine_diff_density_min -1.866
_refine_ls_abs_structure_details 'Flack (1983); 245 Friedel pairs'
_refine_ls_abs_structure_Flack 0.06(3)
_refine_ls_extinction_coef 0.0093(13)
_refine_ls_extinction_expression Fc^*^=kFc[1+0.001xFc^2^\l^3^/sin(2\q)]^-1/4^
_refine_ls_extinction_method SHELXL97
_refine_ls_goodness_of_fit_ref 1.103
_refine_ls_hydrogen_treatment constr
_refine_ls_matrix_type full
_refine_ls_number_parameters 33
_refine_ls_number_reflns 566
_refine_ls_number_restraints 0
_refine_ls_restrained_S_all 1.103
_refine_ls_R_factor_all 0.0512
_refine_ls_R_factor_gt 0.0415
_refine_ls_shift/su_max 0.001
_refine_ls_shift/su_mean 0.000
_refine_ls_structure_factor_coef Fsqd
_refine_ls_weighting_details 'calc w=1/[\s^2^(Fo^2^)+(0.0465P)^2^] where P=(Fo^2^+2Fc^2^)/3'
_refine_ls_weighting_scheme calc
_refine_ls_wR_factor_gt 0.1007
_refine_ls_wR_factor_ref 0.1031
_reflns_number_gt 545
_reflns_number_total 566
_reflns_threshold_expression I>2\s(I)
_cod_data_source_file ci6759.cif
_cod_data_source_block I
_cod_depositor_comments
;
The following automatic conversions were performed:
'_symmetry_cell_setting' value 'Tetragonal' changed to 'tetragonal'
according to '/home/saulius/struct/CIF-dictionaries/cif_core.dic'
dictionary named 'cif_core.dic' version 2.4.1 from 2010-06-29.

Automatic conversion script
Id: cif_fix_enum 1527 2010-12-29 10:47:43Z saulius 

The following automatic conversions were performed:

'_symmetry_cell_setting' value 'Tetragonal' changed to 'tetragonal'
according to /home/saulius/struct/CIF-dictionaries/cif_core.dic
dictionary named 'cif_core.dic' version 2.4.1 from 2010-06-29.

Automatic conversion script
Id: cif_fix_values 1715 2011-07-08 13:25:40Z adriana 
;
_cod_database_code 2208295
_cod_database_fobs_code 2208295

loop_
_symmetry_equiv_pos_as_xyz
'x, y, z'
'-x, -y, z'
'y, -x, -z'
'-y, x, -z'
'x+1/2, y+1/2, z+1/2'
'-x+1/2, -y+1/2, z+1/2'
'y+1/2, -x+1/2, -z+1/2'
'-y+1/2, x+1/2, -z+1/2'

loop_
_atom_site_type_symbol
_atom_site_label
_atom_site_fract_x
_atom_site_fract_y
_atom_site_fract_z
_atom_site_U_iso_or_equiv
_atom_site_adp_type
_atom_site_calc_flag
_atom_site_refinement_flags
_atom_site_occupancy
Hg Hg1 0.0000 0.0000 0.0000 0.0221(4) Uani d S 1
Se Se1 -0.12363(12) -0.15290(11) -0.3183(3) 0.0229(4) Uani d . 1
Co Co1 0.0000 -0.5000 0.2500 0.0216(9) Uani d S 1
N N1 -0.0487(10) -0.3636(8) 0.013(4) 0.025(2) Uani d . 1
C C1 -0.0770(11) -0.2837(13) -0.117(3) 0.025(3) Uani d . 1

loop_
_atom_site_aniso_label
_atom_site_aniso_U_11
_atom_site_aniso_U_22
_atom_site_aniso_U_33
_atom_site_aniso_U_12
_atom_site_aniso_U_13
_atom_site_aniso_U_23
Hg1 0.0166(4) 0.0166(4) 0.0330(6) 0.000 0.000 0.000
Se1 0.0214(7) 0.0161(7) 0.0311(9) -0.0017(5) -0.0047(5) 0.0001(5)
Co1 0.0146(11) 0.0146(11) 0.036(2) 0.000 0.000 0.000
N1 0.025(5) 0.012(5) 0.039(6) 0.000(4) 0.001(7) 0.000(6)
C1 0.011(6) 0.027(7) 0.038(8) 0.004(5) 0.002(5) -0.007(6)

loop_
_atom_type_symbol
_atom_type_description
_atom_type_scat_dispersion_real
_atom_type_scat_dispersion_imag
_atom_type_scat_source
C C 0.0033 0.0016 'International Tables Vol C Tables 4.2.6.8 and 6.1.1.4'
N N 0.0061 0.0033 'International Tables Vol C Tables 4.2.6.8 and 6.1.1.4'
Co Co 0.3494 0.9721 'International Tables Vol C Tables 4.2.6.8 and 6.1.1.4'
Se Se -0.0929 2.2259 'International Tables Vol C Tables 4.2.6.8 and 6.1.1.4'
Hg Hg -2.3894 9.2266 'International Tables Vol C Tables 4.2.6.8 and 6.1.1.4'

loop_
_geom_angle_atom_site_label_1
_geom_angle_atom_site_label_2
_geom_angle_atom_site_label_3
_geom_angle_site_symmetry_1
_geom_angle_site_symmetry_3
_geom_angle
_geom_angle_publ_flag
Se1 Hg1 Se1 . 3 107.78(3) y
Se1 Hg1 Se1 . 2 112.91(6) y
Se1 Hg1 Se1 3 2 107.78(3) ?
Se1 Hg1 Se1 . 4 107.78(3) y
Se1 Hg1 Se1 3 4 112.91(6) ?
Se1 Hg1 Se1 2 4 107.78(3) ?
C1 Se1 Hg1 . . 95.3(4) y
N1 Co1 N1 8_445 2_545 108.0(4) ?
N1 Co1 N1 8_445 7_545 112.4(9) ?
N1 Co1 N1 2_545 7_545 108.0(4) ?
N1 Co1 N1 8_445 . 108.0(4) y
N1 Co1 N1 2_545 . 112.4(9) y
N1 Co1 N1 7_545 . 108.0(4) y
C1 N1 Co1 . . 178.4(15) y
N1 C1 Se1 . . 178.5(14) y

loop_
_geom_bond_atom_site_label_1
_geom_bond_atom_site_label_2
_geom_bond_site_symmetry_2
_geom_bond_distance
_geom_bond_publ_flag
Hg1 Se1 . 2.6615(14) y
Hg1 Se1 3 2.6615(14) ?
Hg1 Se1 2 2.6615(14) ?
Hg1 Se1 4 2.6615(14) ?
Se1 C1 . 1.822(15) y
Co1 N1 8_445 1.967(13) y
Co1 N1 2_545 1.967(13) ?
Co1 N1 7_545 1.967(13) ?
Co1 N1 . 1.967(13) y
N1 C1 . 1.13(2) y

loop_
_geom_torsion_atom_site_label_1
_geom_torsion_atom_site_label_2
_geom_torsion_atom_site_label_3
_geom_torsion_atom_site_label_4
_geom_torsion_site_symmetry_1
_geom_torsion
Se1 Hg1 Se1 C1 3 -108.6(4)
Se1 Hg1 Se1 C1 2 132.5(4)
Se1 Hg1 Se1 C1 4 13.6(4)
